data_2228738
loop_
_publ_author_name
'Haque, Rosenani A.'
'Salman, Abbas Washeel'
'Whai, Choong Kah'
'Quah, Ching Kheng'
'Fun, Hoong-Kun'

_publ_section_title
;
 Potassium bis[bis(1-benzyl-3-methylimidazolium)silver(I)]
 tris(hexafluoridophosphate)
;
_journal_coeditor_code HB5767
_journal_issue 1
_journal_name_full 'Acta Crystallographica Section E'
_journal_page_first m97
_journal_page_last m98
_journal_paper_doi 10.1107/S1600536810051925
_journal_volume 67
_journal_year 2011
_chemical_formula_iupac 'K [Ag (C11 H12 N2)2]2 (P F6)3'
_chemical_formula_moiety 'K +, 2(C22 H24 Ag N4 +), 3(P F6 -)'
_chemical_formula_sum 'C44 H48 Ag2 F18 K N8 P3'
_chemical_formula_weight 1378.65
_chemical_name_systematic
;
Potassium bis[bis(1-benzyl-3-methylimidazolium)silver(I)]
tris(hexafluoridophosphate)
;
_space_group_IT_number 15
_symmetry_cell_setting monoclinic
_symmetry_space_group_name_Hall '-C 2yc'
_symmetry_space_group_name_H-M 'C 1 2/c 1'
_atom_sites_solution_hydrogens geom
_atom_sites_solution_primary direct
_atom_sites_solution_secondary difmap
_audit_creation_method SHELXL-97
_cell_angle_alpha 90.00
_cell_angle_beta 103.108(3)
_cell_angle_gamma 90.00
_cell_formula_units_Z 4
_cell_length_a 19.917(2)
_cell_length_b 23.047(2)
_cell_length_c 11.5787(12)
_cell_measurement_reflns_used 9934
_cell_measurement_temperature 100.00(10)
_cell_measurement_theta_max 37.68
_cell_measurement_theta_min 2.53
_cell_volume 5176.5(9)
_computing_cell_refinement 'SAINT (Bruker, 2009)'
_computing_data_collection 'APEX2 (Bruker, 2009)'
_computing_data_reduction 'SAINT (Bruker, 2009)'
_computing_molecular_graphics 'SHELXTL (Sheldrick, 2008)'
_computing_publication_material
;
SHELXTL (Sheldrick, 2008) and PLATON (Spek, 2009)
;
_computing_structure_refinement 'SHELXTL (Sheldrick, 2008)'
_computing_structure_solution 'SHELXTL (Sheldrick, 2008)'
_diffrn_ambient_temperature 100
_diffrn_measured_fraction_theta_full 0.996
_diffrn_measured_fraction_theta_max 0.996
_diffrn_measurement_device_type 'Bruker SMART APEXII DUO CCD'
_diffrn_measurement_method '\f and \w'
_diffrn_radiation_monochromator graphite
_diffrn_radiation_source 'fine-focus sealed tube'
_diffrn_radiation_type MoK\a
_diffrn_radiation_wavelength 0.71073
_diffrn_reflns_av_R_equivalents 0.0503
_diffrn_reflns_av_sigmaI/netI 0.0333
_diffrn_reflns_limit_h_max 27
_diffrn_reflns_limit_h_min -28
_diffrn_reflns_limit_k_max 32
_diffrn_reflns_limit_k_min -32
_diffrn_reflns_limit_l_max 16
_diffrn_reflns_limit_l_min -16
_diffrn_reflns_number 66454
_diffrn_reflns_theta_full 30.00
_diffrn_reflns_theta_max 30.00
_diffrn_reflns_theta_min 1.37
_diffrn_standards_number 0
_exptl_absorpt_coefficient_mu 1.037
_exptl_absorpt_correction_T_max 0.8467
_exptl_absorpt_correction_T_min 0.6316
_exptl_absorpt_correction_type multi-scan
_exptl_absorpt_process_details '(<i>SADABS</i>; Bruker, 2009)'
_exptl_crystal_colour colourless
_exptl_crystal_density_diffrn 1.769
_exptl_crystal_density_method 'not measured'
_exptl_crystal_description block
_exptl_crystal_F_000 2752
_exptl_crystal_size_max 0.49
_exptl_crystal_size_mid 0.42
_exptl_crystal_size_min 0.17
_refine_diff_density_max 1.677
_refine_diff_density_min -0.910
_refine_ls_extinction_method none
_refine_ls_goodness_of_fit_ref 1.108
_refine_ls_hydrogen_treatment constr
_refine_ls_matrix_type full
_refine_ls_number_parameters 372
_refine_ls_number_reflns 7528
_refine_ls_number_restraints 51
_refine_ls_restrained_S_all 1.122
_refine_ls_R_factor_all 0.0421
_refine_ls_R_factor_gt 0.0350
_refine_ls_shift/su_max 0.001
_refine_ls_shift/su_mean 0.000
_refine_ls_structure_factor_coef Fsqd
_refine_ls_weighting_details 'calc w=1/[\s^2^(Fo^2^)+(0.0720P)^2^+12.8353P] where P=(Fo^2^+2Fc^2^)/3'
_refine_ls_weighting_scheme calc
_refine_ls_wR_factor_gt 0.1007
_refine_ls_wR_factor_ref 0.1236
_reflns_number_gt 7058
_reflns_number_total 7528
_reflns_threshold_expression I>2\s(I)
_cod_data_source_file hb5767.cif
_cod_data_source_block I
_cod_original_cell_volume 5176.4(9)
_cod_original_sg_symbol_H-M 'C 2/c'
_cod_database_code 2228738
_cod_database_fobs_code 2228738

loop_
_symmetry_equiv_pos_as_xyz
'x, y, z'
'-x, y, -z+1/2'
'x+1/2, y+1/2, z'
'-x+1/2, y+1/2, -z+1/2'
'-x, -y, -z'
'x, -y, z-1/2'
'-x+1/2, -y+1/2, -z'
'x+1/2, -y+1/2, z-1/2'

loop_
_atom_site_type_symbol
_atom_site_label
_atom_site_fract_x
_atom_site_fract_y
_atom_site_fract_z
_atom_site_U_iso_or_equiv
_atom_site_adp_type
_atom_site_calc_flag
_atom_site_refinement_flags
_atom_site_occupancy
_atom_site_disorder_assembly
_atom_site_disorder_group
Ag Ag1 0.313945(8) 0.186742(7) 0.040241(15) 0.02197(7) Uani d . 1 . .
N N1 0.25175(10) 0.13210(9) -0.20778(18) 0.0220(4) Uani d . 1 . .
N N2 0.22372(10) 0.08198(8) -0.07022(18) 0.0219(4) Uani d . 1 . .
N N3 0.39227(10) 0.29823(9) 0.12655(19) 0.0236(4) Uani d . 1 . .
N N4 0.37731(10) 0.25291(9) 0.27988(18) 0.0227(4) Uani d . 1 . .
C C1 0.25902(11) 0.13002(10) -0.0883(2) 0.0205(4) Uani d . 1 . .
C C2 0.21334(13) 0.08620(10) -0.2628(2) 0.0250(4) Uani d . 1 . .
H H2A 0.2020 0.0785 -0.3437 0.030 Uiso calc R 1 . .
C C3 0.19529(12) 0.05430(10) -0.1766(2) 0.0250(4) Uani d . 1 . .
H H3A 0.1690 0.0205 -0.1866 0.030 Uiso calc R 1 . .
C C4 0.22223(13) 0.05954(11) 0.0474(2) 0.0257(4) Uani d . 1 . .
H H4A 0.1822 0.0348 0.0414 0.031 Uiso calc R 1 . .
H H4B 0.2180 0.0917 0.0994 0.031 Uiso calc R 1 . .
C C5 0.28652(13) 0.02546(10) 0.1002(2) 0.0240(4) Uani d . 1 . .
C C6 0.3103(2) -0.01707(15) 0.0352(3) 0.0424(8) Uani d . 1 . .
H H6A 0.2872 -0.0240 -0.0429 0.051 Uiso calc R 1 . .
C C7 0.3684(2) -0.04945(18) 0.0855(3) 0.0580(11) Uani d . 1 . .
H H7A 0.3843 -0.0777 0.0409 0.070 Uiso calc R 1 . .
C C8 0.40217(19) -0.04004(17) 0.1999(3) 0.0491(9) Uani d . 1 . .
H H8A 0.4405 -0.0624 0.2337 0.059 Uiso calc R 1 . .
C C9 0.37995(17) 0.00225(15) 0.2653(3) 0.0430(7) Uani d . 1 . .
H H9A 0.4035 0.0088 0.3432 0.052 Uiso calc R 1 . .
C C10 0.32197(15) 0.03570(12) 0.2157(2) 0.0310(5) Uani d . 1 . .
H H10A 0.3073 0.0647 0.2602 0.037 Uiso calc R 1 . .
C C11 0.28146(14) 0.17678(12) -0.2715(2) 0.0288(5) Uani d . 1 . .
H H11A 0.2954 0.2095 -0.2203 0.043 Uiso calc R 1 . .
H H11B 0.2476 0.1889 -0.3401 0.043 Uiso calc R 1 . .
H H11C 0.3208 0.1612 -0.2957 0.043 Uiso calc R 1 . .
C C12 0.36699(11) 0.24814(10) 0.1601(2) 0.0210(4) Uani d . 1 . .
C C13 0.41715(12) 0.33379(11) 0.2217(2) 0.0272(5) Uani d . 1 . .
H H13A 0.4363 0.3705 0.2196 0.033 Uiso calc R 1 . .
C C14 0.40833(14) 0.30508(12) 0.3196(2) 0.0281(5) Uani d . 1 . .
H H14A 0.4207 0.3179 0.3977 0.034 Uiso calc R 1 . .
C C15 0.36321(12) 0.20739(12) 0.3596(2) 0.0267(5) Uani d . 1 . .
H H15A 0.3339 0.1780 0.3138 0.032 Uiso calc R 1 . .
H H15B 0.3389 0.2240 0.4154 0.032 Uiso calc R 1 . .
C C16 0.42893(13) 0.17983(11) 0.4265(2) 0.0242(4) Uani d . 1 . .
C C17 0.45994(14) 0.19764(13) 0.5417(2) 0.0303(5) Uani d . 1 . .
H H17A 0.4396 0.2264 0.5786 0.036 Uiso calc R 1 . .
C C18 0.52170(15) 0.17182(16) 0.6012(3) 0.0367(6) Uani d . 1 . .
H H18A 0.5429 0.1843 0.6771 0.044 Uiso calc R 1 . .
C C19 0.55127(14) 0.12872(14) 0.5493(3) 0.0362(6) Uani d . 1 . .
H H19A 0.5918 0.1114 0.5906 0.043 Uiso calc R 1 . .
C C20 0.52082(16) 0.11032(13) 0.4341(3) 0.0364(6) Uani d . 1 . .
H H20A 0.5413 0.0812 0.3982 0.044 Uiso calc R 1 . .
C C21 0.45960(14) 0.13608(12) 0.3739(2) 0.0304(5) Uani d . 1 . .
H H21A 0.4390 0.1238 0.2976 0.036 Uiso calc R 1 . .
C C22 0.39464(16) 0.31203(12) 0.0039(3) 0.0310(5) Uani d . 1 . .
H H22A 0.3519 0.3009 -0.0483 0.046 Uiso calc R 1 . .
H H22B 0.4319 0.2912 -0.0171 0.046 Uiso calc R 1 . .
H H22C 0.4017 0.3530 -0.0032 0.046 Uiso calc R 1 . .
K K1 0.0000 0.08540(3) 0.2500 0.02658(15) Uani d S 1 . .
P P1 0.16091(3) 0.15499(3) 0.34572(6) 0.02586(13) Uani d . 1 . .
F F1 0.1121(3) 0.1369(2) 0.4315(4) 0.0663(14) Uani d PDU 0.767(17) A 1
F F2 0.2272(4) 0.1299(3) 0.4279(6) 0.079(2) Uani d PDU 0.767(17) A 1
F F3 0.1443(3) 0.0957(2) 0.2724(5) 0.0475(11) Uani d PDU 0.767(17) A 1
F F4 0.1743(3) 0.2155(3) 0.4111(6) 0.074(2) Uani d PDU 0.767(17) A 1
F F5 0.09354(17) 0.18170(17) 0.2567(5) 0.0448(9) Uani d PDU 0.767(17) A 1
F F6 0.20487(19) 0.1757(3) 0.2508(3) 0.0307(8) Uani d PDU 0.767(17) A 1
F F1A 0.1259(10) 0.1383(9) 0.4538(18) 0.065(4) Uiso d PDU 0.233(17) A 2
F F2A 0.2363(8) 0.1276(6) 0.4325(14) 0.035(3) Uiso d PDU 0.233(17) A 2
F F3A 0.1448(7) 0.0905(6) 0.2965(13) 0.027(2) Uiso d PDU 0.233(17) A 2
F F4A 0.1841(8) 0.2166(5) 0.4153(12) 0.029(3) Uiso d PDU 0.233(17) A 2
F F5A 0.0936(7) 0.1771(6) 0.2895(16) 0.043(3) Uiso d PDU 0.233(17) A 2
F F6A 0.2099(8) 0.1626(7) 0.2645(16) 0.045(4) Uiso d PDU 0.233(17) A 2
P P2 0.0000 0.0000 0.0000 0.02900(19) Uani d S 1 . .
F F7 0.00552(14) 0.06866(9) 0.0087(2) 0.0535(5) Uani d . 1 A .
F F8 -0.05948(12) 0.00366(12) -0.1174(2) 0.0589(6) Uani d . 1 . .
F F9 -0.05557(11) 0.00116(10) 0.0805(2) 0.0524(6) Uani d . 1 A .

loop_
_atom_site_aniso_label
_atom_site_aniso_U_11
_atom_site_aniso_U_22
_atom_site_aniso_U_33
_atom_site_aniso_U_12
_atom_site_aniso_U_13
_atom_site_aniso_U_23
Ag1 0.02133(11) 0.02546(11) 0.01764(11) -0.00150(5) 0.00131(7) -0.00177(5)
N1 0.0217(8) 0.0241(9) 0.0194(8) 0.0014(7) 0.0034(7) 0.0010(7)
N2 0.0204(8) 0.0223(8) 0.0225(9) -0.0001(7) 0.0039(7) -0.0005(7)
N3 0.0211(8) 0.0259(9) 0.0222(9) 0.0023(7) 0.0014(7) 0.0023(7)
N4 0.0189(8) 0.0283(9) 0.0195(9) 0.0010(7) 0.0013(7) -0.0030(7)
C1 0.0188(9) 0.0221(9) 0.0192(9) 0.0011(7) 0.0017(7) -0.0002(7)
C2 0.0263(10) 0.0251(10) 0.0211(10) 0.0029(8) 0.0005(8) -0.0038(8)
C3 0.0242(10) 0.0233(10) 0.0252(11) -0.0003(8) 0.0009(8) -0.0034(8)
C4 0.0250(10) 0.0291(11) 0.0250(11) 0.0018(8) 0.0100(9) 0.0034(9)
C5 0.0291(11) 0.0210(9) 0.0238(10) -0.0004(8) 0.0100(9) 0.0043(8)
C6 0.067(2) 0.0360(15) 0.0256(13) 0.0220(14) 0.0136(14) 0.0044(10)
C7 0.086(3) 0.053(2) 0.0436(18) 0.044(2) 0.0335(19) 0.0202(16)
C8 0.0438(16) 0.0560(19) 0.0522(19) 0.0212(15) 0.0211(15) 0.0304(16)
C9 0.0385(15) 0.0455(16) 0.0392(16) -0.0030(12) -0.0034(12) 0.0127(13)
C10 0.0387(13) 0.0263(11) 0.0262(12) -0.0012(10) 0.0034(10) 0.0015(9)
C11 0.0297(12) 0.0323(11) 0.0246(11) -0.0016(9) 0.0066(9) 0.0052(9)
C12 0.0179(9) 0.0263(10) 0.0172(9) 0.0019(7) 0.0006(7) -0.0015(7)
C13 0.0213(10) 0.0249(10) 0.0334(12) 0.0011(8) 0.0021(9) -0.0057(9)
C14 0.0254(11) 0.0308(11) 0.0249(11) 0.0011(9) -0.0009(9) -0.0081(9)
C15 0.0203(10) 0.0397(13) 0.0199(10) -0.0002(9) 0.0041(8) 0.0011(9)
C16 0.0216(10) 0.0307(11) 0.0197(10) -0.0015(8) 0.0032(8) 0.0039(8)
C17 0.0277(12) 0.0409(13) 0.0209(11) 0.0024(10) 0.0029(9) 0.0006(10)
C18 0.0289(12) 0.0556(17) 0.0216(12) -0.0011(12) -0.0028(10) 0.0072(11)
C19 0.0235(11) 0.0468(15) 0.0384(14) 0.0035(10) 0.0071(10) 0.0213(12)
C20 0.0362(14) 0.0366(13) 0.0395(15) 0.0091(11) 0.0150(12) 0.0105(11)
C21 0.0306(12) 0.0355(13) 0.0256(11) -0.0010(10) 0.0079(9) 0.0004(9)
C22 0.0321(13) 0.0351(13) 0.0261(12) 0.0015(9) 0.0073(10) 0.0070(9)
K1 0.0297(3) 0.0282(3) 0.0220(3) 0.000 0.0061(3) 0.000
P1 0.0312(3) 0.0280(3) 0.0191(3) -0.0048(2) 0.0072(2) -0.0045(2)
F1 0.100(3) 0.076(2) 0.0405(19) -0.052(2) 0.053(2) -0.0271(16)
F2 0.069(3) 0.101(4) 0.049(2) 0.005(2) -0.023(2) 0.026(2)
F3 0.066(2) 0.0377(17) 0.047(2) -0.0194(14) 0.0316(19) -0.0191(17)
F4 0.079(4) 0.066(2) 0.092(3) -0.042(2) 0.050(3) -0.057(3)
F5 0.0300(13) 0.065(2) 0.0393(19) 0.0101(10) 0.0067(13) 0.0182(15)
F6 0.0294(13) 0.0433(19) 0.0212(12) -0.0078(12) 0.0091(9) 0.0043(12)
P2 0.0251(4) 0.0345(5) 0.0291(4) -0.0088(3) 0.0096(3) -0.0127(3)
F7 0.0752(15) 0.0358(9) 0.0569(13) -0.0114(9) 0.0306(11) -0.0140(9)
F8 0.0468(12) 0.0796(16) 0.0428(11) 0.0010(11) -0.0054(9) -0.0118(11)
F9 0.0472(11) 0.0645(13) 0.0559(12) -0.0226(10) 0.0333(10) -0.0300(10)

loop_
_atom_type_symbol
_atom_type_description
_atom_type_scat_dispersion_real
_atom_type_scat_dispersion_imag
_atom_type_scat_source
C C 0.0033 0.0016 'International Tables Vol C Tables 4.2.6.8 and 6.1.1.4'
H H 0.0000 0.0000 'International Tables Vol C Tables 4.2.6.8 and 6.1.1.4'
N N 0.0061 0.0033 'International Tables Vol C Tables 4.2.6.8 and 6.1.1.4'
F F 0.0171 0.0103 'International Tables Vol C Tables 4.2.6.8 and 6.1.1.4'
P P 0.1023 0.0942 'International Tables Vol C Tables 4.2.6.8 and 6.1.1.4'
K K 0.2009 0.2494 'International Tables Vol C Tables 4.2.6.8 and 6.1.1.4'
Ag Ag -0.8971 1.1015 'International Tables Vol C Tables 4.2.6.8 and 6.1.1.4'

loop_
_geom_angle_atom_site_label_1
_geom_angle_atom_site_label_2
_geom_angle_atom_site_label_3
_geom_angle_site_symmetry_1
_geom_angle_site_symmetry_3
_geom_angle
_geom_angle_publ_flag
C12 Ag1 C1 . . 175.99(9) ?
C1 N1 C2 . . 111.4(2) ?
C1 N1 C11 . . 125.1(2) ?
C2 N1 C11 . . 123.6(2) ?
C1 N2 C3 . . 111.1(2) ?
C1 N2 C4 . . 123.6(2) ?
C3 N2 C4 . . 124.9(2) ?
C12 N3 C13 . . 111.7(2) ?
C12 N3 C22 . . 124.0(2) ?
C13 N3 C22 . . 124.3(2) ?
C12 N4 C14 . . 111.2(2) ?
C12 N4 C15 . . 125.3(2) ?
C14 N4 C15 . . 123.2(2) ?
N2 C1 N1 . . 104.30(19) ?
N2 C1 Ag1 . . 127.39(17) ?
N1 C1 Ag1 . . 128.29(17) ?
C3 C2 N1 . . 106.8(2) ?
C3 C2 H2A . . 126.6 ?
N1 C2 H2A . . 126.6 ?
C2 C3 N2 . . 106.4(2) ?
C2 C3 H3A . . 126.8 ?
N2 C3 H3A . . 126.8 ?
N2 C4 C5 . . 111.51(19) ?
N2 C4 H4A . . 109.3 ?
C5 C4 H4A . . 109.3 ?
N2 C4 H4B . . 109.3 ?
C5 C4 H4B . . 109.3 ?
H4A C4 H4B . . 108.0 ?
C6 C5 C10 . . 119.0(3) ?
C6 C5 C4 . . 120.8(2) ?
C10 C5 C4 . . 120.2(2) ?
C5 C6 C7 . . 120.5(3) ?
C5 C6 H6A . . 119.8 ?
C7 C6 H6A . . 119.8 ?
C8 C7 C6 . . 120.3(3) ?
C8 C7 H7A . . 119.9 ?
C6 C7 H7A . . 119.9 ?
C7 C8 C9 . . 120.2(3) ?
C7 C8 H8A . . 119.9 ?
C9 C8 H8A . . 119.9 ?
C8 C9 C10 . . 120.4(3) ?
C8 C9 H9A . . 119.8 ?
C10 C9 H9A . . 119.8 ?
C5 C10 C9 . . 119.7(3) ?
C5 C10 H10A . . 120.1 ?
C9 C10 H10A . . 120.1 ?
N1 C11 H11A . . 109.5 ?
N1 C11 H11B . . 109.5 ?
H11A C11 H11B . . 109.5 ?
N1 C11 H11C . . 109.5 ?
H11A C11 H11C . . 109.5 ?
H11B C11 H11C . . 109.5 ?
N3 C12 N4 . . 104.1(2) ?
N3 C12 Ag1 . . 123.54(16) ?
N4 C12 Ag1 . . 131.89(17) ?
C14 C13 N3 . . 106.7(2) ?
C14 C13 H13A . . 126.6 ?
N3 C13 H13A . . 126.6 ?
C13 C14 N4 . . 106.2(2) ?
C13 C14 H14A . . 126.9 ?
N4 C14 H14A . . 126.9 ?
N4 C15 C16 . . 110.98(19) ?
N4 C15 H15A . . 109.4 ?
C16 C15 H15A . . 109.4 ?
N4 C15 H15B . . 109.4 ?
C16 C15 H15B . . 109.4 ?
H15A C15 H15B . . 108.0 ?
C21 C16 C17 . . 119.2(2) ?
C21 C16 C15 . . 120.0(2) ?
C17 C16 C15 . . 120.8(2) ?
C18 C17 C16 . . 119.6(3) ?
C18 C17 H17A . . 120.2 ?
C16 C17 H17A . . 120.2 ?
C19 C18 C17 . . 120.9(3) ?
C19 C18 H18A . . 119.6 ?
C17 C18 H18A . . 119.6 ?
C18 C19 C20 . . 120.3(3) ?
C18 C19 H19A . . 119.9 ?
C20 C19 H19A . . 119.9 ?
C21 C20 C19 . . 119.2(3) ?
C21 C20 H20A . . 120.4 ?
C19 C20 H20A . . 120.4 ?
C16 C21 C20 . . 120.8(3) ?
C16 C21 H21A . . 119.6 ?
C20 C21 H21A . . 119.6 ?
N3 C22 H22A . . 109.5 ?
N3 C22 H22B . . 109.5 ?
H22A C22 H22B . . 109.5 ?
N3 C22 H22C . . 109.5 ?
H22A C22 H22C . . 109.5 ?
H22B C22 H22C . . 109.5 ?
F5A K1 F5A 2 . 81.3(6) ?
F5A K1 F9 2 . 105.5(3) ?
F5A K1 F9 . . 141.6(4) ?
F5A K1 F9 2 2 141.6(4) ?
F5A K1 F9 . 2 105.5(3) ?
F9 K1 F9 . 2 92.34(12) ?
F5A K1 F3A 2 2 47.0(4) ?
F5A K1 F3A . 2 128.2(4) ?
F9 K1 F3A . 2 70.8(3) ?
F9 K1 F3A 2 2 112.8(3) ?
F5A K1 F3A 2 . 128.2(4) ?
F5A K1 F3A . . 47.0(4) ?
F9 K1 F3A . . 112.8(3) ?
F9 K1 F3A 2 . 70.8(3) ?
F3A K1 F3A 2 . 175.2(5) ?
F5A K1 F3 2 . 125.3(3) ?
F5A K1 F3 . . 45.2(3) ?
F9 K1 F3 . . 110.65(9) ?
F9 K1 F3 2 . 76.28(14) ?
F3A K1 F3 2 . 170.9(3) ?
F3A K1 F3 . . 6.1(3) ?
F5A K1 F3 2 2 45.2(3) ?
F5A K1 F3 . 2 125.3(3) ?
F9 K1 F3 . 2 76.28(14) ?
F9 K1 F3 2 2 110.65(9) ?
F3A K1 F3 2 2 6.1(3) ?
F3A K1 F3 . 2 170.9(3) ?
F3 K1 F3 . 2 170.4(2) ?
F5A K1 F7 2 2 95.2(4) ?
F5A K1 F7 . 2 96.6(4) ?
F9 K1 F7 . 2 119.74(7) ?
F9 K1 F7 2 2 46.87(6) ?
F3A K1 F7 2 2 85.8(3) ?
F3A K1 F7 . 2 94.8(3) ?
F3 K1 F7 . 2 100.69(13) ?
F3 K1 F7 2 2 80.62(12) ?
F5A K1 F7 2 . 96.6(4) ?
F5A K1 F7 . . 95.2(4) ?
F9 K1 F7 . . 46.86(6) ?
F9 K1 F7 2 . 119.74(7) ?
F3A K1 F7 2 . 94.8(3) ?
F3A K1 F7 . . 85.8(3) ?
F3 K1 F7 . . 80.62(12) ?
F3 K1 F7 2 . 100.69(13) ?
F7 K1 F7 2 . 164.42(9) ?
F5A K1 F5 2 . 79.9(2) ?
F5A K1 F5 . . 7.7(3) ?
F9 K1 F5 . . 134.50(12) ?
F9 K1 F5 2 . 111.32(10) ?
F3A K1 F5 2 . 126.9(3) ?
F3A K1 F5 . . 48.3(3) ?
F3 K1 F5 . . 45.51(12) ?
F3 K1 F5 2 . 124.94(13) ?
F7 K1 F5 2 . 104.25(12) ?
F7 K1 F5 . . 87.83(12) ?
F5A K1 F5 2 2 7.7(3) ?
F5A K1 F5 . 2 79.9(2) ?
F9 K1 F5 . 2 111.32(10) ?
F9 K1 F5 2 2 134.51(12) ?
F3A K1 F5 2 2 48.3(3) ?
F3A K1 F5 . 2 126.9(3) ?
F3 K1 F5 . 2 124.94(13) ?
F3 K1 F5 2 2 45.51(12) ?
F7 K1 F5 2 2 87.83(12) ?
F7 K1 F5 . 2 104.25(12) ?
F5 K1 F5 . 2 79.54(13) ?
F5A P1 F6A . . 110.1(11) ?
F5A P1 F2 . . 168.8(7) ?
F6A P1 F2 . . 81.1(8) ?
F5A P1 F4 . . 86.8(6) ?
F6A P1 F4 . . 97.7(7) ?
F2 P1 F4 . . 90.4(4) ?
F5A P1 F1 . . 74.8(7) ?
F6A P1 F1 . . 171.4(7) ?
F2 P1 F1 . . 94.3(4) ?
F4 P1 F1 . . 89.6(3) ?
F5A P1 F3A . . 94.3(7) ?
F6A P1 F3A . . 89.5(8) ?
F2 P1 F3A . . 87.0(6) ?
F4 P1 F3A . . 171.9(6) ?
F1 P1 F3A . . 83.0(6) ?
F5A P1 F3 . . 90.2(6) ?
F6A P1 F3 . . 81.6(7) ?
F2 P1 F3 . . 93.0(4) ?
F4 P1 F3 . . 176.4(4) ?
F1 P1 F3 . . 91.4(2) ?
F5A P1 F1A . . 85.1(8) ?
F6A P1 F1A . . 164.8(11) ?
F2 P1 F1A . . 83.9(8) ?
F4 P1 F1A . . 83.9(8) ?
F3A P1 F1A . . 88.1(8) ?
F3 P1 F1A . . 97.7(8) ?
F6A P1 F5 . . 96.8(8) ?
F2 P1 F5 . . 177.9(3) ?
F4 P1 F5 . . 89.7(3) ?
F1 P1 F5 . . 87.8(3) ?
F3A P1 F5 . . 93.2(5) ?
F3 P1 F5 . . 86.9(3) ?
F1A P1 F5 . . 98.3(7) ?
F5A P1 F6 . . 100.3(8) ?
F2 P1 F6 . . 90.6(4) ?
F4 P1 F6 . . 90.4(3) ?
F1 P1 F6 . . 175.1(4) ?
F3A P1 F6 . . 97.3(5) ?
F3 P1 F6 . . 88.3(2) ?
F1A P1 F6 . . 172.0(8) ?
F5 P1 F6 . . 87.3(3) ?
F5A P1 F4A . . 92.6(7) ?
F6A P1 F4A . . 93.2(8) ?
F2 P1 F4A . . 85.2(5) ?
F1 P1 F4A . . 93.6(6) ?
F3A P1 F4A . . 171.2(7) ?
F3 P1 F4A . . 174.7(6) ?
F1A P1 F4A . . 87.1(9) ?
F5 P1 F4A . . 94.8(4) ?
F6 P1 F4A . . 86.8(6) ?
F5A P1 F2A . . 171.1(9) ?
F6A P1 F2A . . 78.8(8) ?
F4 P1 F2A . . 90.8(5) ?
F1 P1 F2A . . 96.6(6) ?
F3A P1 F2A . . 86.9(6) ?
F3 P1 F2A . . 92.5(5) ?
F1A P1 F2A . . 86.2(8) ?
F5 P1 F2A . . 175.6(5) ?
F6 P1 F2A . . 88.3(5) ?
F4A P1 F2A . . 85.4(6) ?
P1 F1 K1 . . 97.5(2) ?
P1 F3 K1 . . 101.7(2) ?
P1 F5 K1 . . 99.30(19) ?
P1 F1A K1 . . 85.7(9) ?
P1 F3A K1 . . 102.8(6) ?
P1 F5A K1 . . 108.9(7) ?
F7 P2 F7 . 5 180.0 ?
F7 P2 F8 . . 91.64(14) ?
F7 P2 F8 5 . 88.36(14) ?
F7 P2 F8 . 5 88.36(14) ?
F7 P2 F8 5 5 91.64(14) ?
F8 P2 F8 . 5 180.0 ?
F7 P2 F9 . . 89.64(12) ?
F7 P2 F9 5 . 90.36(12) ?
F8 P2 F9 . . 91.02(13) ?
F8 P2 F9 5 . 88.99(13) ?
F7 P2 F9 . 5 90.36(12) ?
F7 P2 F9 5 5 89.64(12) ?
F8 P2 F9 . 5 88.98(13) ?
F8 P2 F9 5 5 91.02(13) ?
F9 P2 F9 . 5 179.9990(10) ?
F7 P2 K1 . 5 126.84(8) ?
F7 P2 K1 5 5 53.16(8) ?
F8 P2 K1 . 5 57.49(9) ?
F8 P2 K1 5 5 122.51(9) ?
F9 P2 K1 . 5 128.37(7) ?
F9 P2 K1 5 5 51.63(7) ?
F7 P2 K1 . . 53.16(8) ?
F7 P2 K1 5 . 126.84(8) ?
F8 P2 K1 . . 122.51(9) ?
F8 P2 K1 5 . 57.49(9) ?
F9 P2 K1 . . 51.63(7) ?
F9 P2 K1 5 . 128.37(7) ?
K1 P2 K1 5 . 180.0 ?
P2 F7 K1 . . 100.34(11) ?
P2 F8 K1 . 5 95.64(11) ?
P2 F9 K1 . . 101.77(9) ?

loop_
_geom_bond_atom_site_label_1
_geom_bond_atom_site_label_2
_geom_bond_site_symmetry_2
_geom_bond_distance
_geom_bond_publ_flag
Ag1 C12 . 2.092(2) y
Ag1 C1 . 2.093(2) y
N1 C1 . 1.359(3) ?
N1 C2 . 1.374(3) ?
N1 C11 . 1.467(3) ?
N2 C1 . 1.353(3) ?
N2 C3 . 1.389(3) ?
N2 C4 . 1.463(3) ?
N3 C12 . 1.351(3) ?
N3 C13 . 1.372(3) ?
N3 C22 . 1.467(3) ?
N4 C12 . 1.360(3) ?
N4 C14 . 1.382(3) ?
N4 C15 . 1.466(3) ?
C2 C3 . 1.352(4) ?
C2 H2A . 0.9300 ?
C3 H3A . 0.9300 ?
C4 C5 . 1.509(3) ?
C4 H4A . 0.9700 ?
C4 H4B . 0.9700 ?
C5 C6 . 1.383(4) ?
C5 C10 . 1.384(4) ?
C6 C7 . 1.390(5) ?
C6 H6A . 0.9300 ?
C7 C8 . 1.359(6) ?
C7 H7A . 0.9300 ?
C8 C9 . 1.368(6) ?
C8 H8A . 0.9300 ?
C9 C10 . 1.399(4) ?
C9 H9A . 0.9300 ?
C10 H10A . 0.9300 ?
C11 H11A . 0.9600 ?
C11 H11B . 0.9600 ?
C11 H11C . 0.9600 ?
C13 C14 . 1.358(4) ?
C13 H13A . 0.9300 ?
C14 H14A . 0.9300 ?
C15 C16 . 1.502(3) ?
C15 H15A . 0.9700 ?
C15 H15B . 0.9700 ?
C16 C21 . 1.389(4) ?
C16 C17 . 1.399(4) ?
C17 C18 . 1.399(4) ?
C17 H17A . 0.9300 ?
C18 C19 . 1.361(5) ?
C18 H18A . 0.9300 ?
C19 C20 . 1.400(5) ?
C19 H19A . 0.9300 ?
C20 C21 . 1.393(4) ?
C20 H20A . 0.9300 ?
C21 H21A . 0.9300 ?
C22 H22A . 0.9600 ?
C22 H22B . 0.9600 ?
C22 H22C . 0.9600 ?
K1 F5A 2 2.786(14) ?
K1 F5A . 2.786(14) ?
K1 F9 . 2.803(2) ?
K1 F9 2 2.803(2) ?
K1 F3A 2 2.813(13) ?
K1 F3A . 2.813(13) ?
K1 F3 . 2.836(5) ?
K1 F3 2 2.836(5) ?
K1 F7 2 2.848(2) ?
K1 F7 . 2.848(2) ?
K1 F5 . 2.887(4) ?
K1 F5 2 2.887(4) ?
P1 F5A . 1.444(14) ?
P1 F6A . 1.512(16) ?
P1 F2 . 1.554(5) ?
P1 F4 . 1.580(5) ?
P1 F1 . 1.596(3) ?
P1 F3A . 1.597(14) ?
P1 F3 . 1.604(4) ?
P1 F1A . 1.612(17) ?
P1 F5 . 1.617(4) ?
P1 F6 . 1.625(3) ?
P1 F4A . 1.646(14) ?
P1 F2A . 1.725(16) ?
P2 F7 . 1.588(2) ?
P2 F7 5 1.588(2) ?
P2 F8 . 1.590(2) ?
P2 F8 5 1.590(2) ?
P2 F9 . 1.6010(18) ?
P2 F9 5 1.6010(18) ?
P2 K1 5 3.5004(5) ?
F8 K1 5 2.966(3) ?

loop_
_geom_hbond_atom_site_label_D
_geom_hbond_atom_site_label_H
_geom_hbond_atom_site_label_A
_geom_hbond_site_symmetry_A
_geom_hbond_distance_DH
_geom_hbond_distance_HA
_geom_hbond_distance_DA
_geom_hbond_angle_DHA
_geom_hbond_publ_flag
C14 H14A F1 7_556 0.93 2.45 3.285(5) 149 yes
C15 H15A F6 . 0.97 2.51 3.204(5) 129 yes
C15 H15B F4 7_556 0.97 2.51 3.415(7) 156 yes
C22 H22A F6 7_555 0.96 2.42 3.171(5) 135 yes

loop_
_geom_torsion_atom_site_label_1
_geom_torsion_atom_site_label_2
_geom_torsion_atom_site_label_3
_geom_torsion_atom_site_label_4
_geom_torsion_site_symmetry_1
_geom_torsion_site_symmetry_2
_geom_torsion_site_symmetry_3
_geom_torsion_site_symmetry_4
_geom_torsion
_geom_torsion_publ_flag
C3 N2 C1 N1 . . . . 0.4(2) ?
C4 N2 C1 N1 . . . . 174.6(2) ?
C3 N2 C1 Ag1 . . . . -178.37(16) ?
C4 N2 C1 Ag1 . . . . -4.2(3) ?
C2 N1 C1 N2 . . . . -0.5(2) ?
C11 N1 C1 N2 . . . . -179.7(2) ?
C2 N1 C1 Ag1 . . . . 178.26(16) ?
C11 N1 C1 Ag1 . . . . -1.0(3) ?
C1 N1 C2 C3 . . . . 0.4(3) ?
C11 N1 C2 C3 . . . . 179.6(2) ?
N1 C2 C3 N2 . . . . -0.1(3) ?
C1 N2 C3 C2 . . . . -0.2(3) ?
C4 N2 C3 C2 . . . . -174.3(2) ?
C1 N2 C4 C5 . . . . -79.8(3) ?
C3 N2 C4 C5 . . . . 93.6(3) ?
N2 C4 C5 C6 . . . . -48.9(3) ?
N2 C4 C5 C10 . . . . 132.3(2) ?
C10 C5 C6 C7 . . . . 0.8(5) ?
C4 C5 C6 C7 . . . . -178.1(3) ?
C5 C6 C7 C8 . . . . 0.6(6) ?
C6 C7 C8 C9 . . . . -1.4(6) ?
C7 C8 C9 C10 . . . . 0.7(6) ?
C6 C5 C10 C9 . . . . -1.4(4) ?
C4 C5 C10 C9 . . . . 177.5(3) ?
C8 C9 C10 C5 . . . . 0.7(5) ?
C13 N3 C12 N4 . . . . -0.6(3) ?
C22 N3 C12 N4 . . . . 177.7(2) ?
C13 N3 C12 Ag1 . . . . 172.52(16) ?
C22 N3 C12 Ag1 . . . . -9.2(3) ?
C14 N4 C12 N3 . . . . 0.1(3) ?
C15 N4 C12 N3 . . . . -175.1(2) ?
C14 N4 C12 Ag1 . . . . -172.17(18) ?
C15 N4 C12 Ag1 . . . . 12.6(3) ?
C12 N3 C13 C14 . . . . 0.8(3) ?
C22 N3 C13 C14 . . . . -177.4(2) ?
N3 C13 C14 N4 . . . . -0.7(3) ?
C12 N4 C14 C13 . . . . 0.4(3) ?
C15 N4 C14 C13 . . . . 175.7(2) ?
C12 N4 C15 C16 . . . . 105.0(3) ?
C14 N4 C15 C16 . . . . -69.7(3) ?
N4 C15 C16 C21 . . . . -82.8(3) ?
N4 C15 C16 C17 . . . . 97.3(3) ?
C21 C16 C17 C18 . . . . 1.0(4) ?
C15 C16 C17 C18 . . . . -179.0(3) ?
C16 C17 C18 C19 . . . . -1.4(4) ?
C17 C18 C19 C20 . . . . 1.3(5) ?
C18 C19 C20 C21 . . . . -0.8(4) ?
C17 C16 C21 C20 . . . . -0.6(4) ?
C15 C16 C21 C20 . . . . 179.5(2) ?
C19 C20 C21 C16 . . . . 0.4(4) ?
F5A P1 F1 K1 . . . . 49.5(6) ?
F2 P1 F1 K1 . . . . -133.3(3) ?
F4 P1 F1 K1 . . . . 136.3(3) ?
F3A P1 F1 K1 . . . . -46.9(5) ?
F3 P1 F1 K1 . . . . -40.2(3) ?
F1A P1 F1 K1 . . . . -162(4) ?
F5 P1 F1 K1 . . . . 46.6(2) ?
F4A P1 F1 K1 . . . . 141.2(4) ?
F2A P1 F1 K1 . . . . -133.0(5) ?
F5A K1 F1 P1 2 . . . -99.2(5) ?
F5A K1 F1 P1 . . . . -38.6(5) ?
F9 K1 F1 P1 . . . . 67.2(4) ?
F9 K1 F1 P1 2 . . . 119.6(3) ?
F3A K1 F1 P1 2 . . . -137.2(5) ?
F3A K1 F1 P1 . . . . 37.1(5) ?
F3 K1 F1 P1 . . . . 30.2(3) ?
F3 K1 F1 P1 2 . . . -139.1(2) ?
F7 K1 F1 P1 2 . . . 170.3(3) ?
F7 K1 F1 P1 . . . . 6.3(4) ?
F5 K1 F1 P1 . . . . -35.15(18) ?
F5 K1 F1 P1 2 . . . -104.8(3) ?
F5A P1 F3 K1 . . . . -32.0(8) ?
F6A P1 F3 K1 . . . . -142.3(6) ?
F2 P1 F3 K1 . . . . 137.2(4) ?
F1 P1 F3 K1 . . . . 42.8(4) ?
F3A P1 F3 K1 . . . . 81(3) ?
F1A P1 F3 K1 . . . . 53.0(8) ?
F5 P1 F3 K1 . . . . -44.9(3) ?
F6 P1 F3 K1 . . . . -132.3(2) ?
F2A P1 F3 K1 . . . . 139.5(5) ?
F5A K1 F3 P1 2 . . . 38.3(4) ?
F5A K1 F3 P1 . . . . 22.8(6) ?
F9 K1 F3 P1 . . . . 166.4(2) ?
F9 K1 F3 P1 2 . . . -106.3(3) ?
F3A K1 F3 P1 . . . . -82(3) ?
F7 K1 F3 P1 2 . . . -65.9(3) ?
F7 K1 F3 P1 . . . . 129.8(3) ?
F5 K1 F3 P1 . . . . 33.6(3) ?
F5 K1 F3 P1 2 . . . 28.9(3) ?
F5A P1 F5 K1 . . . . -61(3) ?
F6A P1 F5 K1 . . . . 124.6(7) ?
F4 P1 F5 K1 . . . . -137.7(3) ?
F1 P1 F5 K1 . . . . -48.1(2) ?
F3A P1 F5 K1 . . . . 34.7(6) ?
F3 P1 F5 K1 . . . . 43.5(3) ?
F1A P1 F5 K1 . . . . -53.8(8) ?
F6 P1 F5 K1 . . . . 131.9(3) ?
F4A P1 F5 K1 . . . . -141.6(6) ?
F5A K1 F5 P1 2 . . . 150.9(5) ?
F5A K1 F5 P1 . . . . 51(2) ?
F9 K1 F5 P1 . . . . -107.2(2) ?
F9 K1 F5 P1 2 . . . 9.2(2) ?
F3A K1 F5 P1 2 . . . 153.6(4) ?
F3A K1 F5 P1 . . . . -25.6(5) ?
F3 K1 F5 P1 . . . . -33.0(2) ?
F3 K1 F5 P1 2 . . . 146.5(2) ?
F7 K1 F5 P1 2 . . . 58.1(2) ?
F7 K1 F5 P1 . . . . -112.0(2) ?
F5 K1 F5 P1 2 . . . 143.1(3) ?
F5A P1 F1A K1 . . . . 46.5(6) ?
F6A P1 F1A K1 . . . . -129(4) ?
F2 P1 F1A K1 . . . . -135.1(5) ?
F4 P1 F1A K1 . . . . 133.8(4) ?
F1 P1 F1A K1 . . . . 16(4) ?
F3A P1 F1A K1 . . . . -48.0(5) ?
F3 P1 F1A K1 . . . . -43.0(4) ?
F5 P1 F1A K1 . . . . 45.0(4) ?
F4A P1 F1A K1 . . . . 139.4(5) ?
F2A P1 F1A K1 . . . . -135.0(6) ?
F5A K1 F1A P1 2 . . . -95.8(7) ?
F5A K1 F1A P1 . . . . -36.6(6) ?
F9 K1 F1A P1 . . . . 72.8(10) ?
F9 K1 F1A P1 2 . . . 123.3(7) ?
F3A K1 F1A P1 2 . . . -135.3(6) ?
F3A K1 F1A P1 . . . . 38.8(6) ?
F3 K1 F1A P1 . . . . 32.0(4) ?
F3 K1 F1A P1 2 . . . -136.9(5) ?
F7 K1 F1A P1 2 . . . 174.7(8) ?
F7 K1 F1A P1 . . . . 11.1(9) ?
F5 K1 F1A P1 . . . . -32.8(4) ?
F5 K1 F1A P1 2 . . . -101.3(7) ?
F5A P1 F3A K1 . . . . -23.0(10) ?
F6A P1 F3A K1 . . . . -133.1(7) ?
F2 P1 F3A K1 . . . . 145.8(6) ?
F1 P1 F3A K1 . . . . 51.1(6) ?
F3 P1 F3A K1 . . . . -90(3) ?
F1A P1 F3A K1 . . . . 61.9(9) ?
F5 P1 F3A K1 . . . . -36.3(6) ?
F6 P1 F3A K1 . . . . -124.0(4) ?
F2A P1 F3A K1 . . . . 148.1(7) ?
F5A K1 F3A P1 2 . . . 22.0(8) ?
F5A K1 F3A P1 . . . . 16.0(7) ?
F9 K1 F3A P1 . . . . 156.4(5) ?
F9 K1 F3A P1 2 . . . -119.4(7) ?
F3 K1 F3A P1 . . . . 86(3) ?
F7 K1 F3A P1 2 . . . -78.5(6) ?
F7 K1 F3A P1 . . . . 117.1(6) ?
F5 K1 F3A P1 . . . . 26.3(5) ?
F5 K1 F3A P1 2 . . . 12.4(8) ?
F6A P1 F5A K1 . . . . 115.1(10) ?
F2 P1 F5A K1 . . . . -72(3) ?
F4 P1 F5A K1 . . . . -147.9(7) ?
F1 P1 F5A K1 . . . . -57.5(6) ?
F3A P1 F5A K1 . . . . 24.0(10) ?
F3 P1 F5A K1 . . . . 34.0(7) ?
F1A P1 F5A K1 . . . . -63.7(11) ?
F5 P1 F5A K1 . . . . 109(3) ?
F6 P1 F5A K1 . . . . 122.2(7) ?
F4A P1 F5A K1 . . . . -150.6(8) ?
F5A K1 F5A P1 2 . . . 166.3(13) ?
F9 K1 F5A P1 . . . . -89.6(10) ?
F9 K1 F5A P1 2 . . . 25.1(9) ?
F3A K1 F5A P1 2 . . . 162.0(8) ?
F3 K1 F5A P1 . . . . -26.5(6) ?
F3 K1 F5A P1 2 . . . 155.2(7) ?
F7 K1 F5A P1 2 . . . 72.1(9) ?
F7 K1 F5A P1 . . . . -97.8(9) ?
F5 K1 F5A P1 . . . . -115(3) ?
F5 K1 F5A P1 2 . . . 158.7(10) ?
F5A K1 P2 F7 2 . . . 50.6(3) ?
F5A K1 P2 F7 . . . . -41.6(4) ?
F9 K1 P2 F7 . . . . 125.66(18) ?
F9 K1 P2 F7 2 . . . -152.39(13) ?
F3A K1 P2 F7 2 . . . 94.2(3) ?
F3A K1 P2 F7 . . . . -81.8(3) ?
F3 K1 P2 F7 . . . . -76.70(18) ?
F3 K1 P2 F7 2 . . . 95.36(15) ?
F7 K1 P2 F7 2 . . . -178.38(4) ?
F5 K1 P2 F7 . . . . -36.96(14) ?
F5 K1 P2 F7 2 . . . 52.71(15) ?
F5A K1 P2 F7 2 . . 5 -129.4(3) ?
F5A K1 P2 F7 . . . 5 138.4(4) ?
F9 K1 P2 F7 . . . 5 -54.34(18) ?
F9 K1 P2 F7 2 . . 5 27.61(13) ?
F3A K1 P2 F7 2 . . 5 -85.8(3) ?
F3A K1 P2 F7 . . . 5 98.2(3) ?
F3 K1 P2 F7 . . . 5 103.30(18) ?
F3 K1 P2 F7 2 . . 5 -84.64(15) ?
F7 K1 P2 F7 2 . . 5 1.62(4) ?
F7 K1 P2 F7 . . . 5 180.0 ?
F5 K1 P2 F7 . . . 5 143.03(14) ?
F5 K1 P2 F7 2 . . 5 -127.29(15) ?
F5A K1 P2 F8 2 . . . -13.6(3) ?
F5A K1 P2 F8 . . . . -105.8(4) ?
F9 K1 P2 F8 . . . . 61.46(18) ?
F3A K1 P2 F8 2 . . . 30.0(3) ?
F3A K1 P2 F8 . . . . -146.0(3) ?
F3 K1 P2 F8 . . . . -140.91(18) ?
F3 K1 P2 F8 2 . . . 31.15(15) ?
F7 K1 P2 F8 2 . . . 117.41(15) ?
F7 K1 P2 F8 . . . . -64.20(17) ?
F5 K1 P2 F8 . . . . -101.17(15) ?
F5 K1 P2 F8 2 . . . -11.50(15) ?
F5A K1 P2 F8 2 . . 5 166.4(3) ?
F5A K1 P2 F8 . . . 5 74.2(4) ?
F9 K1 P2 F8 . . . 5 -118.54(18) ?
F9 K1 P2 F8 2 . . 5 -36.60(13) ?
F3A K1 P2 F8 2 . . 5 -150.0(3) ?
F3A K1 P2 F8 . . . 5 34.0(3) ?
F3 K1 P2 F8 . . . 5 39.09(18) ?
F3 K1 P2 F8 2 . . 5 -148.85(15) ?
F7 K1 P2 F8 2 . . 5 -62.59(15) ?
F7 K1 P2 F8 . . . 5 115.79(17) ?
F5 K1 P2 F8 . . . 5 78.83(15) ?
F5 K1 P2 F8 2 . . 5 168.50(15) ?
F5A K1 P2 F9 . . . . -167.2(4) ?
F9 K1 P2 F9 2 . . . 81.94(16) ?
F3A K1 P2 F9 2 . . . -31.5(3) ?
F3A K1 P2 F9 . . . . 152.5(3) ?
F3 K1 P2 F9 . . . . 157.63(19) ?
F3 K1 P2 F9 2 . . . -30.31(15) ?
F7 K1 P2 F9 2 . . . 55.95(15) ?
F7 K1 P2 F9 . . . . -125.66(18) ?
F5 K1 P2 F9 . . . . -162.63(15) ?
F5 K1 P2 F9 2 . . . -72.96(16) ?
F5A K1 P2 F9 2 . . 5 105.0(3) ?
F5A K1 P2 F9 . . . 5 12.8(4) ?
F9 K1 P2 F9 . . . 5 180.0 ?
F9 K1 P2 F9 2 . . 5 -98.06(16) ?
F3A K1 P2 F9 2 . . 5 148.5(3) ?
F3A K1 P2 F9 . . . 5 -27.5(3) ?
F3 K1 P2 F9 . . . 5 -22.37(19) ?
F3 K1 P2 F9 2 . . 5 149.69(15) ?
F7 K1 P2 F9 2 . . 5 -124.05(15) ?
F7 K1 P2 F9 . . . 5 54.33(18) ?
F5 K1 P2 F9 . . . 5 17.37(15) ?
F5 K1 P2 F9 2 . . 5 107.04(16) ?
F8 P2 F7 K1 . . . . 130.58(12) ?
F8 P2 F7 K1 5 . . . -49.43(12) ?
F9 P2 F7 K1 . . . . 39.57(12) ?
F9 P2 F7 K1 5 . . . -140.43(12) ?
K1 P2 F7 K1 5 . . . 180.0 ?
F5A K1 F7 P2 2 . . . -135.0(3) ?
F5A K1 F7 P2 . . . . 143.2(3) ?
F9 K1 F7 P2 . . . . -29.90(10) ?
F9 K1 F7 P2 2 . . . 32.02(15) ?
F3A K1 F7 P2 2 . . . -87.7(3) ?
F3A K1 F7 P2 . . . . 97.1(3) ?
F3 K1 F7 P2 . . . . 100.23(16) ?
F3 K1 F7 P2 2 . . . -89.39(15) ?
F7 K1 F7 P2 2 . . . 4.04(10) ?
F5 K1 F7 P2 . . . . 145.43(13) ?
F5 K1 F7 P2 2 . . . -135.93(12) ?
F7 P2 F8 K1 . . . 5 133.87(11) ?
F7 P2 F8 K1 5 . . 5 -46.13(11) ?
F9 P2 F8 K1 . . . 5 -136.46(11) ?
F9 P2 F8 K1 5 . . 5 43.54(11) ?
K1 P2 F8 K1 . . . 5 180.0 ?
F7 P2 F9 K1 . . . . -40.56(13) ?
F7 P2 F9 K1 5 . . . 139.44(13) ?
F8 P2 F9 K1 . . . . -132.19(13) ?
F8 P2 F9 K1 5 . . . 47.81(13) ?
K1 P2 F9 K1 5 . . . 180.0 ?
F5A K1 F9 P2 2 . . . 114.3(4) ?
F5A K1 F9 P2 . . . . 18.6(5) ?
F9 K1 F9 P2 2 . . . -100.15(13) ?
F3A K1 F9 P2 2 . . . 146.5(3) ?
F3A K1 F9 P2 . . . . -30.1(3) ?
F3 K1 F9 P2 . . . . -23.9(2) ?
F3 K1 F9 P2 2 . . . 149.16(15) ?
F7 K1 F9 P2 2 . . . -140.27(11) ?
F7 K1 F9 P2 . . . . 29.79(10) ?
F5 K1 F9 P2 . . . . 23.24(19) ?
